data_7034397
loop_
_publ_author_name
'Br\"unig, Julian'
'Hupf, Emanuel'
'Lork, Enno'
'Mebs, Stefan'
'Beckmann, Jens'

_publ_section_title
;
 A tetranuclear arylstibonic acid with an adamantane type structure.
;
_journal_issue 16
_journal_name_full 'Dalton transactions (Cambridge, England : 2003)'
_journal_page_first 7105
_journal_page_last 7108
_journal_paper_doi 10.1039/c5dt00588d
_journal_volume 44
_journal_year 2015
_chemical_formula_moiety 'C24 H18 Cl4 P Sb, C4 H8 O'
_chemical_formula_sum 'C28 H26 Cl4 O P Sb'
_chemical_formula_weight 673.01
_space_group_crystal_system triclinic
_space_group_IT_number 2
_space_group_name_Hall '-P 1'
_space_group_name_H-M_alt 'P -1'
_symmetry_space_group_name_Hall '-P 1'
_symmetry_space_group_name_H-M 'P -1'
_atom_sites_solution_hydrogens geom
_audit_creation_date 2015-02-26
_audit_creation_method
;
Olex2 1.2
(compiled 2015.01.26 svn.r3150 for OlexSys, GUI svn.r4998)
;
_audit_update_record
;
2015-03-10 deposited with the CCDC.
2015-03-12 downloaded from the CCDC.
;
_cell_angle_alpha 101.464(2)
_cell_angle_beta 106.588(2)
_cell_angle_gamma 90.666(2)
_cell_formula_units_Z 2
_cell_length_a 9.6541(5)
_cell_length_b 10.0084(5)
_cell_length_c 16.5724(8)
_cell_measurement_reflns_used 9533
_cell_measurement_temperature 173
_cell_measurement_theta_max 32.52
_cell_measurement_theta_min 2.62
_cell_volume 1500.01(13)
_computing_cell_refinement 'SAINT v8.34A (Bruker, 2013)'
_computing_data_reduction 'SAINT v8.34A (Bruker, 2013)'
_computing_molecular_graphics 'Olex2 (Dolomanov et al., 2009)'
_computing_publication_material 'Olex2 (Dolomanov et al., 2009)'
_computing_structure_refinement 'ShelXL (Sheldrick, 2008)'
_diffrn_ambient_temperature 173
_diffrn_detector 'Bruker PHOTON area detector'
_diffrn_detector_area_resol_mean 7.9
_diffrn_detector_type 'CMOS area detector'
_diffrn_measured_fraction_theta_full 0.999
_diffrn_measured_fraction_theta_max 0.999
_diffrn_measurement_device 'three-circle diffractometer'
_diffrn_measurement_device_type 'Bruker D8 Venture CMOS'
_diffrn_measurement_method '\w and \f scans'
_diffrn_radiation_monochromator 'mirror optics'
_diffrn_radiation_probe x-ray
_diffrn_radiation_type MoK\a
_diffrn_radiation_wavelength 0.71073
_diffrn_reflns_av_R_equivalents 0.0532
_diffrn_reflns_av_unetI/netI 0.0302
_diffrn_reflns_Laue_measured_fraction_full 0.999
_diffrn_reflns_Laue_measured_fraction_max 0.999
_diffrn_reflns_limit_h_max 14
_diffrn_reflns_limit_h_min -14
_diffrn_reflns_limit_k_max 15
_diffrn_reflns_limit_k_min -15
_diffrn_reflns_limit_l_max 25
_diffrn_reflns_limit_l_min -22
_diffrn_reflns_number 101710
_diffrn_reflns_point_group_measured_fraction_full 0.999
_diffrn_reflns_point_group_measured_fraction_max 0.999
_diffrn_reflns_theta_full 25.242
_diffrn_reflns_theta_max 25.498
_diffrn_reflns_theta_min 2.624
_diffrn_source 'microfocus sealed X-ray tube'
_diffrn_source_type 'Incoatec I\ms'
_diffrn_standards_number 0
_exptl_absorpt_coefficient_mu 1.348
_exptl_absorpt_correction_T_max 0.7464
_exptl_absorpt_correction_T_min 0.6016
_exptl_absorpt_correction_type multi-scan
_exptl_absorpt_process_details
;
SADABS-2012/1 (Bruker,2012) was used for absorption correction.
wR2(int) was 0.1407 before and 0.0694 after correction.
The Ratio of minimum to maximum transmission is 0.8060.
The \l/2 correction factor is 0.0015.
;
_exptl_crystal_colour colourless
_exptl_crystal_colour_primary colourless
_exptl_crystal_density_diffrn 1.490
_exptl_crystal_description block
_exptl_crystal_F_000 672
_exptl_crystal_size_max 0.3
_exptl_crystal_size_mid 0.2
_exptl_crystal_size_min 0.2
_refine_diff_density_max 0.720
_refine_diff_density_min -0.539
_refine_diff_density_rms 0.074
_refine_ls_extinction_method none
_refine_ls_goodness_of_fit_ref 1.098
_refine_ls_hydrogen_treatment constr
_refine_ls_matrix_type full
_refine_ls_number_parameters 334
_refine_ls_number_reflns 5570
_refine_ls_number_restraints 0
_refine_ls_restrained_S_all 1.098
_refine_ls_R_factor_all 0.0237
_refine_ls_R_factor_gt 0.0209
_refine_ls_shift/su_max 0.002
_refine_ls_shift/su_mean 0.000
_refine_ls_structure_factor_coef Fsqd
_refine_ls_weighting_details 'w=1/[\s^2^(Fo^2^)+(0.0241P)^2^+1.6844P] where P=(Fo^2^+2Fc^2^)/3'
_refine_ls_weighting_scheme calc
_refine_ls_wR_factor_gt 0.0551
_refine_ls_wR_factor_ref 0.0566
_reflns_Friedel_coverage 0.000
_reflns_number_gt 5132
_reflns_number_total 5570
_reflns_threshold_expression 'I > 2\s(I)'
_cod_data_source_file c5dt00588d2.cif
_cod_data_source_block bruenig140717
_cod_depositor_comments 'Adding full bibliography for 7034397--7034398.cif.'
_cod_database_code 7034397
_shelx_space_group_comment
;
The symmetry employed for this shelxl refinement is uniquely defined
by the following loop, which should always be used as a source of
symmetry information in preference to the above space-group names.
They are only intended as comments.
;
_olex2_refinement_description
;
1. Fixed Uiso
 At 1.2 times of:
  All C(H) groups, All C(H,H) groups, All C(H,H,H,H) groups
2. Others
 Fixed Sof: H6AA(0.6) H6AB(0.6) H6BC(0.4) H6BD(0.4) H3AA(0.6) H3AB(0.6)
 H3BC(0.4) H3BD(0.4) C4(0.6) H4A(0.6) H4B(0.6) C5(0.6) H5A(0.6) H5B(0.6)
 C5'(0.4) H5'A(0.4) H5'B(0.4) C4'(0.4) H4'A(0.4) H4'B(0.4)
3.a Secondary CH2 refined with riding coordinates:
 C2(H2A,H2B), C1(H1A,H1B), C6(H6AA,H6AB), C6(H6BC,H6BD), C3(H3AA,H3AB),
 C3(H3BC,H3BD), C4(H4A,H4B), C5(H5A,H5B), C5'(H5'A,H5'B), C4'(H4'A,H4'B)
3.b Aromatic/amide H refined with riding coordinates:
 C11(H11), C16(H16), C31(H31), C17(H17), C32(H32), C35(H35), C24(H24),
 C25(H25), C21(H21), C33(H33), C12(H12), C23(H23), C22(H22), C34(H34)
;
_smtbx_masks_special_details
'approx. 1/3 of a molecule of THF has been treated as a diffuse contribution to the overall scattering'
_shelx_shelxl_version_number 2014/7
_olex2_submission_special_instructions 'No special instructions were received'

loop_
_space_group_symop_operation_xyz
'x, y, z'
'-x, -y, -z'

loop_
_atom_site_label
_atom_site_type_symbol
_atom_site_fract_x
_atom_site_fract_y
_atom_site_fract_z
_atom_site_U_iso_or_equiv
_atom_site_adp_type
_atom_site_occupancy
_atom_site_site_symmetry_order
_atom_site_calc_flag
_atom_site_refinement_flags_posn
_atom_site_refinement_flags_occupancy
_atom_site_disorder_assembly
_atom_site_disorder_group
Sb1 Sb 0.97889(2) 0.54479(2) 0.73950(2) 0.01208(5) Uani 1 1 d . . . .
Cl1 Cl 1.13820(5) 0.69783(5) 0.70892(3) 0.01828(11) Uani 1 1 d . . . .
Cl4 Cl 0.83855(5) 0.72793(5) 0.78036(3) 0.01567(11) Uani 1 1 d . . . .
Cl3 Cl 1.12582(5) 0.35761(5) 0.70876(3) 0.01747(11) Uani 1 1 d . . . .
P1 P 0.80966(5) 0.37612(5) 0.77434(3) 0.01173(11) Uani 1 1 d . . . .
Cl2 Cl 1.12684(5) 0.58865(6) 0.88709(3) 0.01929(11) Uani 1 1 d . . . .
C14 C 0.6299(2) 0.3387(2) 0.51855(13) 0.0148(4) Uani 1 1 d . . . .
C19 C 0.7244(2) 0.3821(2) 0.60224(13) 0.0137(4) Uani 1 1 d . . . .
C30 C 0.7005(2) 0.4625(2) 0.83742(13) 0.0143(4) Uani 1 1 d . . . .
C20 C 0.8966(2) 0.2393(2) 0.82019(13) 0.0147(4) Uani 1 1 d . . . .
C15 C 0.5184(2) 0.2337(2) 0.49606(14) 0.0178(4) Uani 1 1 d . . . .
C13 C 0.6363(2) 0.3945(2) 0.44808(13) 0.0172(4) Uani 1 1 d . . . .
C10 C 0.8325(2) 0.4875(2) 0.61249(13) 0.0139(4) Uani 1 1 d . . . .
C11 C 0.8402(2) 0.5411(2) 0.54398(14) 0.0178(4) Uani 1 1 d . . . .
H11 H 0.9127 0.6088 0.5522 0.021 Uiso 1 1 calc R . . .
C18 C 0.7011(2) 0.3139(2) 0.66590(13) 0.0147(4) Uani 1 1 d . . . .
C2 C 0.4390(3) 0.2161(2) 0.40153(14) 0.0230(5) Uani 1 1 d . . . .
H2A H 0.3381 0.2350 0.3931 0.028 Uiso 1 1 calc R . . .
H2B H 0.4437 0.1238 0.3709 0.028 Uiso 1 1 calc R . . .
C16 C 0.5002(2) 0.1677(2) 0.55792(14) 0.0200(5) Uani 1 1 d . . . .
H16 H 0.4283 0.0972 0.5441 0.024 Uiso 1 1 calc R . . .
C31 C 0.7672(2) 0.5413(2) 0.91984(13) 0.0172(4) Uani 1 1 d . . . .
H31 H 0.8676 0.5470 0.9424 0.021 Uiso 1 1 calc R . . .
C17 C 0.5925(2) 0.2088(2) 0.64273(14) 0.0181(4) Uani 1 1 d . . . .
H17 H 0.5804 0.1642 0.6847 0.022 Uiso 1 1 calc R . . .
C32 C 0.6846(2) 0.6105(2) 0.96766(14) 0.0212(5) Uani 1 1 d . . . .
H32 H 0.7290 0.6605 1.0231 0.025 Uiso 1 1 calc R . . .
C35 C 0.5508(2) 0.4587(2) 0.80305(15) 0.0220(5) Uani 1 1 d . . . .
H35 H 0.5056 0.4080 0.7480 0.026 Uiso 1 1 calc R . . .
C24 C 1.0106(2) 0.1440(2) 0.94293(16) 0.0248(5) Uani 1 1 d . . . .
H24 H 1.0356 0.1480 1.0019 0.030 Uiso 1 1 calc R . . .
C25 C 0.9329(2) 0.2454(2) 0.90853(14) 0.0183(4) Uani 1 1 d . . . .
H25 H 0.9052 0.3172 0.9443 0.022 Uiso 1 1 calc R . . .
C21 C 0.9365(2) 0.1305(2) 0.76642(14) 0.0197(4) Uani 1 1 d . . . .
H21 H 0.9115 0.1258 0.7074 0.024 Uiso 1 1 calc R . . .
C33 C 0.5355(3) 0.6057(3) 0.93332(16) 0.0271(5) Uani 1 1 d . . . .
H33 H 0.4799 0.6529 0.9655 0.032 Uiso 1 1 calc R . . .
C1 C 0.5185(3) 0.3212(2) 0.36947(14) 0.0229(5) Uani 1 1 d . . . .
H1A H 0.5600 0.2751 0.3255 0.028 Uiso 1 1 calc R . . .
H1B H 0.4522 0.3852 0.3457 0.028 Uiso 1 1 calc R . . .
C12 C 0.7408(2) 0.4966(2) 0.46072(14) 0.0190(4) Uani 1 1 d . . . .
H12 H 0.7465 0.5361 0.4154 0.023 Uiso 1 1 calc R . . .
C23 C 1.0509(2) 0.0370(2) 0.88962(17) 0.0265(5) Uani 1 1 d . . . .
H23 H 1.1036 -0.0306 0.9129 0.032 Uiso 1 1 calc R . . .
C22 C 1.0133(3) 0.0299(2) 0.80164(17) 0.0254(5) Uani 1 1 d . . . .
H22 H 1.0400 -0.0430 0.7661 0.030 Uiso 1 1 calc R . . .
C34 C 0.4695(3) 0.5308(3) 0.85129(17) 0.0314(6) Uani 1 1 d . . . .
H34 H 0.3695 0.5288 0.8282 0.038 Uiso 1 1 calc R . . .
O1 O 0.5078(2) 0.0201(2) 0.76348(15) 0.0506(6) Uani 1 1 d . . . .
C6 C 0.6066(3) -0.0128(3) 0.83603(19) 0.0394(6) Uani 1 1 d . . . .
H6AA H 0.7059 -0.0063 0.8341 0.047 Uiso 0.6 1 calc R P A 1
H6AB H 0.5828 -0.1023 0.8447 0.047 Uiso 0.6 1 calc R P A 1
H6BC H 0.7009 0.0284 0.8411 0.047 Uiso 0.4 1 calc R P B 2
H6BD H 0.6129 -0.1110 0.8237 0.047 Uiso 0.4 1 calc R P B 2
C3 C 0.3802(4) 0.0555(4) 0.7846(3) 0.0679(11) Uani 1 1 d . . . .
H3AA H 0.3239 0.1080 0.7451 0.081 Uiso 0.6 1 calc R P C 1
H3AB H 0.3217 -0.0262 0.7808 0.081 Uiso 0.6 1 calc R P C 1
H3BC H 0.2975 -0.0043 0.7471 0.081 Uiso 0.4 1 calc R P D 2
H3BD H 0.3610 0.1495 0.7813 0.081 Uiso 0.4 1 calc R P D 2
C4 C 0.4194(5) 0.1314(5) 0.8666(4) 0.0413(12) Uani 0.6 1 d . P E 1
H4A H 0.3597 0.1023 0.8991 0.050 Uiso 0.6 1 calc R P E 1
H4B H 0.4079 0.2274 0.8662 0.050 Uiso 0.6 1 calc R P E 1
C5 C 0.5747(6) 0.1087(7) 0.9058(4) 0.0519(15) Uani 0.6 1 d . P E 1
H5A H 0.5889 0.0822 0.9606 0.062 Uiso 0.6 1 calc R P E 1
H5B H 0.6368 0.1903 0.9143 0.062 Uiso 0.6 1 calc R P E 1
C5' C 0.5838(9) 0.0233(11) 0.9176(5) 0.046(2) Uani 0.4 1 d . P E 2
H5'A H 0.6349 0.1101 0.9502 0.055 Uiso 0.4 1 calc R P E 2
H5'B H 0.6119 -0.0467 0.9508 0.055 Uiso 0.4 1 calc R P E 2
C4' C 0.4203(9) 0.0331(11) 0.8905(5) 0.055(2) Uani 0.4 1 d . P E 2
H4'A H 0.3931 0.1102 0.9271 0.067 Uiso 0.4 1 calc R P E 2
H4'B H 0.3704 -0.0499 0.8931 0.067 Uiso 0.4 1 calc R P E 2

loop_
_atom_site_aniso_label
_atom_site_aniso_U_11
_atom_site_aniso_U_22
_atom_site_aniso_U_33
_atom_site_aniso_U_23
_atom_site_aniso_U_13
_atom_site_aniso_U_12
Sb1 0.01200(8) 0.01254(8) 0.01188(8) 0.00091(5) 0.00495(5) 0.00015(5)
Cl1 0.0179(2) 0.0160(2) 0.0231(3) 0.0022(2) 0.0108(2) -0.00188(19)
Cl4 0.0153(2) 0.0127(2) 0.0187(2) 0.00039(18) 0.00646(19) 0.00152(18)
Cl3 0.0182(2) 0.0154(2) 0.0216(3) 0.00312(19) 0.0106(2) 0.00365(19)
P1 0.0130(2) 0.0121(2) 0.0101(2) 0.00153(19) 0.00407(19) 0.00024(19)
Cl2 0.0136(2) 0.0291(3) 0.0132(2) 0.0009(2) 0.00332(19) 0.0005(2)
C14 0.0174(10) 0.0131(10) 0.0141(10) 0.0008(8) 0.0061(8) 0.0050(8)
C19 0.0161(10) 0.0126(10) 0.0136(10) 0.0013(8) 0.0074(8) 0.0028(8)
C30 0.0158(10) 0.0138(10) 0.0165(10) 0.0055(8) 0.0080(8) 0.0011(8)
C20 0.0133(10) 0.0120(10) 0.0202(10) 0.0058(8) 0.0057(8) -0.0010(8)
C15 0.0184(10) 0.0160(10) 0.0163(10) -0.0005(8) 0.0037(8) 0.0022(8)
C13 0.0214(11) 0.0175(10) 0.0130(10) 0.0025(8) 0.0061(8) 0.0064(8)
C10 0.0147(10) 0.0117(9) 0.0146(10) -0.0011(8) 0.0059(8) 0.0021(8)
C11 0.0194(11) 0.0161(10) 0.0185(10) 0.0031(8) 0.0072(9) 0.0004(8)
C18 0.0171(10) 0.0143(10) 0.0124(10) 0.0009(8) 0.0053(8) 0.0013(8)
C2 0.0258(12) 0.0231(12) 0.0148(11) 0.0009(9) -0.0002(9) -0.0020(9)
C16 0.0200(11) 0.0168(10) 0.0202(11) -0.0001(9) 0.0044(9) -0.0049(9)
C31 0.0140(10) 0.0199(11) 0.0177(10) 0.0031(8) 0.0051(8) 0.0007(8)
C17 0.0219(11) 0.0156(10) 0.0169(10) 0.0038(8) 0.0060(9) -0.0010(8)
C32 0.0228(11) 0.0220(11) 0.0182(11) -0.0006(9) 0.0081(9) 0.0006(9)
C35 0.0176(11) 0.0265(12) 0.0191(11) -0.0005(9) 0.0046(9) -0.0006(9)
C24 0.0237(12) 0.0241(12) 0.0249(12) 0.0123(10) 0.0000(9) -0.0039(9)
C25 0.0187(11) 0.0179(10) 0.0170(10) 0.0039(8) 0.0034(8) -0.0023(8)
C21 0.0230(11) 0.0160(10) 0.0230(11) 0.0032(9) 0.0123(9) -0.0010(9)
C33 0.0211(12) 0.0321(13) 0.0296(13) -0.0008(10) 0.0147(10) 0.0060(10)
C1 0.0258(12) 0.0266(12) 0.0143(10) 0.0029(9) 0.0034(9) 0.0026(10)
C12 0.0256(11) 0.0200(11) 0.0148(10) 0.0066(8) 0.0090(9) 0.0051(9)
C23 0.0195(11) 0.0191(11) 0.0437(15) 0.0169(10) 0.0066(10) 0.0024(9)
C22 0.0256(12) 0.0152(11) 0.0418(14) 0.0067(10) 0.0196(11) 0.0018(9)
C34 0.0127(11) 0.0446(15) 0.0325(14) -0.0007(11) 0.0059(10) 0.0040(10)
O1 0.0486(13) 0.0635(15) 0.0569(14) 0.0307(12) 0.0297(11) 0.0105(11)
C6 0.0379(15) 0.0387(16) 0.0483(17) 0.0128(13) 0.0204(13) 0.0051(12)
C3 0.046(2) 0.060(2) 0.106(3) 0.019(2) 0.034(2) 0.0069(17)
C4 0.036(3) 0.031(3) 0.064(3) 0.004(2) 0.032(2) 0.003(2)
C5 0.040(3) 0.065(4) 0.048(3) -0.008(3) 0.023(3) -0.003(3)
C5' 0.035(4) 0.062(6) 0.038(4) 0.002(4) 0.011(3) -0.003(4)
C4' 0.045(5) 0.076(6) 0.051(5) -0.004(4) 0.033(4) 0.012(4)

loop_
_atom_type_symbol
_atom_type_description
_atom_type_scat_dispersion_real
_atom_type_scat_dispersion_imag
_atom_type_scat_source
C C 0.0033 0.0016 'International Tables Vol C Tables 4.2.6.8 and 6.1.1.4'
P P 0.1023 0.0942 'International Tables Vol C Tables 4.2.6.8 and 6.1.1.4'
Cl Cl 0.1484 0.1585 'International Tables Vol C Tables 4.2.6.8 and 6.1.1.4'
Sb Sb -0.5866 1.5461 'International Tables Vol C Tables 4.2.6.8 and 6.1.1.4'
O O 0.0106 0.0060 'International Tables Vol C Tables 4.2.6.8 and 6.1.1.4'
H H 0.0000 0.0000 'International Tables Vol C Tables 4.2.6.8 and 6.1.1.4'

loop_
_geom_angle_atom_site_label_1
_geom_angle_atom_site_label_2
_geom_angle_atom_site_label_3
_geom_angle
Cl1 Sb1 Cl4 91.437(17)
Cl1 Sb1 Cl3 90.257(17)
Cl1 Sb1 P1 178.926(18)
Cl1 Sb1 Cl2 89.715(19)
Cl4 Sb1 Cl3 175.903(17)
Cl4 Sb1 P1 89.313(17)
Cl4 Sb1 Cl2 87.793(18)
Cl3 Sb1 P1 88.945(17)
Cl2 Sb1 Cl3 88.486(18)
Cl2 Sb1 P1 89.545(17)
C10 Sb1 Cl1 97.31(6)
C10 Sb1 Cl4 92.65(5)
C10 Sb1 Cl3 90.83(5)
C10 Sb1 P1 83.42(6)
C10 Sb1 Cl2 172.94(6)
C30 P1 Sb1 112.37(7)
C20 P1 Sb1 115.39(7)
C20 P1 C30 111.12(9)
C18 P1 Sb1 96.16(7)
C18 P1 C30 110.03(10)
C18 P1 C20 110.82(10)
C19 C14 C15 123.53(19)
C19 C14 C13 123.77(19)
C13 C14 C15 112.69(19)
C14 C19 C10 115.68(18)
C14 C19 C18 115.95(18)
C10 C19 C18 128.37(19)
C31 C30 P1 119.84(16)
C35 C30 P1 120.60(16)
C35 C30 C31 119.43(19)
C25 C20 P1 120.99(16)
C25 C20 C21 120.14(19)
C21 C20 P1 118.72(16)
C14 C15 C2 108.58(18)
C16 C15 C14 119.40(19)
C16 C15 C2 132.0(2)
C14 C13 C1 108.29(19)
C12 C13 C14 118.80(19)
C12 C13 C1 132.9(2)
C19 C10 Sb1 114.38(14)
C11 C10 Sb1 124.82(16)
C11 C10 C19 120.76(19)
C10 C11 C12 122.0(2)
C19 C18 P1 116.98(15)
C17 C18 P1 122.87(16)
C17 C18 C19 120.06(19)
C15 C2 C1 105.02(18)
C15 C16 C17 118.8(2)
C32 C31 C30 120.2(2)
C18 C17 C16 122.3(2)
C31 C32 C33 120.1(2)
C34 C35 C30 119.7(2)
C23 C24 C25 120.0(2)
C24 C25 C20 119.7(2)
C22 C21 C20 119.5(2)
C34 C33 C32 119.9(2)
C13 C1 C2 105.40(17)
C13 C12 C11 119.00(19)
C24 C23 C22 120.3(2)
C21 C22 C23 120.3(2)
C33 C34 C35 120.7(2)
C3 O1 C6 108.1(3)
O1 C6 C5 96.6(3)
O1 C6 C5' 120.4(4)
O1 C3 C4' 102.3(4)
C4 C3 O1 107.7(4)
C3 C4 C5 106.4(4)
C4 C5 C6 103.3(4)
C6 C5' C4' 99.9(6)
C5' C4' C3 103.9(6)

loop_
_geom_bond_atom_site_label_1
_geom_bond_atom_site_label_2
_geom_bond_distance
Sb1 Cl1 2.3807(5)
Sb1 Cl4 2.3962(5)
Sb1 Cl3 2.4241(5)
Sb1 P1 2.5911(5)
Sb1 Cl2 2.4040(5)
Sb1 C10 2.135(2)
P1 C30 1.800(2)
P1 C20 1.798(2)
P1 C18 1.783(2)
C14 C19 1.405(3)
C14 C15 1.411(3)
C14 C13 1.407(3)
C19 C10 1.425(3)
C19 C18 1.431(3)
C30 C31 1.400(3)
C30 C35 1.391(3)
C20 C25 1.393(3)
C20 C21 1.396(3)
C15 C2 1.508(3)
C15 C16 1.373(3)
C13 C1 1.511(3)
C13 C12 1.369(3)
C10 C11 1.368(3)
C11 C12 1.419(3)
C18 C17 1.392(3)
C2 C1 1.554(3)
C16 C17 1.409(3)
C31 C32 1.378(3)
C32 C33 1.385(3)
C35 C34 1.385(3)
C24 C25 1.386(3)
C24 C23 1.382(4)
C21 C22 1.382(3)
C33 C34 1.380(4)
C23 C22 1.385(4)
O1 C6 1.405(4)
O1 C3 1.404(4)
C6 C5 1.601(6)
C6 C5' 1.409(9)
C3 C4 1.362(7)
C3 C4' 1.746(10)
C4 C5 1.494(8)
C5' C4' 1.522(11)

loop_
_smtbx_masks_void_nr
_smtbx_masks_void_average_x
_smtbx_masks_void_average_y
_smtbx_masks_void_average_z
_smtbx_masks_void_volume
_smtbx_masks_void_count_electrons
1 0.000 0.000 0.500 183.9 14.3
